data_2022586
loop_
_publ_author_name
'Grosu, Ioana Georgeta'
'Martin, Flavia'
'Turza, Alexandru'
'Miclaus, Maria'
'Kacso, Irina'
'Borodi, Gheorghe'

_publ_section_title
;
 Structural studies of various olmesartan solvates
;
_journal_coeditor_code DV3017
_journal_issue 4
_journal_name_full 'Acta Crystallographica Section C'
_journal_page_first
;
;
_journal_paper_doi 10.1107/S2053229622002984
_journal_volume 78
_journal_year 2022
_chemical_formula_iupac 'C24 H26 N6 O3, C4 H10 O2'
_chemical_formula_moiety 'C24 H26 N6 O3, C4 H10 O2'
_chemical_formula_sum 'C28 H36 N6 O5'
_chemical_formula_weight 536.63
_chemical_name_common 'Olmesartan 2-ethoxyethanol monosolvate'
_chemical_name_systematic
;4-(2-Hydroxypropan-2-yl)-2-propyl-1-({4-[2-(1<i>H</i>-1,2,3,4-tetrazol-5-yl)phenyl]phenyl}methyl)-1<i>H</i>-imidazol-3-ium-5-carboxylate
2-ethoxyethanol monosolvate
;
_space_group_crystal_system monoclinic
_space_group_IT_number 14
_space_group_name_Hall '-P 2ybc'
_space_group_name_H-M_alt 'P 1 21/c 1'
_atom_sites_solution_hydrogens mixed
_atom_sites_solution_primary direct
_audit_creation_method
;
Olex2 1.2
(compiled 2018.05.29 svn.r3508 for OlexSys, GUI svn.r5506)
;
_cell_angle_alpha 90
_cell_angle_beta 90.1353(10)
_cell_angle_gamma 90
_cell_formula_units_Z 4
_cell_length_a 10.25267(10)
_cell_length_b 19.21448(19)
_cell_length_c 14.29015(17)
_cell_measurement_reflns_used 23615
_cell_measurement_temperature 101.5(3)
_cell_measurement_theta_max 71.6310
_cell_measurement_theta_min 3.8630
_cell_volume 2815.15(5)
_computing_cell_refinement
;
CrysAlis PRO (Agilent, 2012)
;
_computing_data_collection
;
CrysAlis PRO (Agilent, 2012)
;
_computing_data_reduction
;
CrysAlis PRO (Agilent, 2012)
;
_computing_molecular_graphics
;
OLEX2 (Dolomanov <i>et al.</i>,  2009)
;
_computing_publication_material
;
OLEX2 (Dolomanov <i>et al.</i>,  2009)
;
_computing_structure_refinement
;
SHELXL2016 (Sheldrick, 2015)
;
_computing_structure_solution
;
SHELXS (Sheldrick, 2008)
;
_diffrn_ambient_temperature 101.5(3)
_diffrn_detector_area_resol_mean 16.4335
_diffrn_measured_fraction_theta_full 0.998
_diffrn_measured_fraction_theta_max 0.991
_diffrn_measurement_device_type 'Agilent SuperNova Dual Source diffractometer with an Eos detector'
_diffrn_measurement_method '\w scans'
_diffrn_radiation_monochromator mirror
_diffrn_radiation_type CuK\a
_diffrn_radiation_wavelength 1.54184
_diffrn_reflns_av_R_equivalents 0.0353
_diffrn_reflns_av_unetI/netI 0.0164
_diffrn_reflns_limit_h_max 12
_diffrn_reflns_limit_h_min -12
_diffrn_reflns_limit_k_max 23
_diffrn_reflns_limit_k_min -23
_diffrn_reflns_limit_l_max 14
_diffrn_reflns_limit_l_min -17
_diffrn_reflns_number 49601
_diffrn_reflns_theta_full 67.684
_diffrn_reflns_theta_max 71.815
_diffrn_reflns_theta_min 3.855
_diffrn_source 'SuperNova (Cu) X-ray Source'
_exptl_absorpt_coefficient_mu 0.724
_exptl_absorpt_correction_T_max 1.00000
_exptl_absorpt_correction_T_min 0.76816
_exptl_absorpt_correction_type multi-scan
_exptl_absorpt_process_details
;
(CrysAlis PRO; Agilent, 2012)
;
_exptl_crystal_colour colourless
_exptl_crystal_density_diffrn 1.266
_exptl_crystal_description block
_exptl_crystal_F_000 1144
_exptl_crystal_size_max 0.1
_exptl_crystal_size_mid 0.09
_exptl_crystal_size_min 0.05
_refine_diff_density_max 0.367
_refine_diff_density_min -0.332
_refine_ls_extinction_method none
_refine_ls_goodness_of_fit_ref 1.082
_refine_ls_hydrogen_treatment mixed
_refine_ls_matrix_type full
_refine_ls_number_parameters 362
_refine_ls_number_reflns 5469
_refine_ls_number_restraints 1
_refine_ls_restrained_S_all 1.083
_refine_ls_R_factor_all 0.0484
_refine_ls_R_factor_gt 0.0448
_refine_ls_shift/su_max 0.000
_refine_ls_shift/su_mean 0.000
_refine_ls_structure_factor_coef Fsqd
_refine_ls_weighting_details 'w=1/[\s^2^(Fo^2^)+(0.0513P)^2^+2.2675P] where P=(Fo^2^+2Fc^2^)/3'
_refine_ls_weighting_scheme calc
_refine_ls_wR_factor_gt 0.1218
_refine_ls_wR_factor_ref 0.1248
_reflns_number_gt 5006
_reflns_number_total 5469
_reflns_threshold_expression 'I > 2\s(I)'
_cod_data_source_file dv3017sup1.cif
_cod_data_source_block Ol-Etox
_cod_database_code 2022586
_shelx_space_group_comment
;
The symmetry employed for this shelxl refinement is uniquely defined
by the following loop, which should always be used as a source of
symmetry information in preference to the above space-group names.
They are only intended as comments.
;

loop_
_space_group_symop_operation_xyz
'x, y, z'
'-x, y+1/2, -z+1/2'
'-x, -y, -z'
'x, -y-1/2, z-1/2'

loop_
_atom_site_type_symbol
_atom_site_label
_atom_site_fract_x
_atom_site_fract_y
_atom_site_fract_z
_atom_site_U_iso_or_equiv
_atom_site_adp_type
_atom_site_calc_flag
_atom_site_occupancy
_atom_site_disorder_assembly
_atom_site_disorder_group
O O1 0.60362(11) 0.16191(6) 0.81750(8) 0.0245(3) Uani d 1 . .
H H1 0.581325 0.175342 0.869529 0.037 Uiso calc 1 . .
O O2 0.50886(12) 0.21671(7) 0.96486(8) 0.0279(3) Uani d 1 . .
O O3 0.32340(11) 0.26633(7) 1.00938(8) 0.0265(3) Uani d 1 . .
N N5 0.22819(13) 0.26548(7) 0.82093(9) 0.0183(3) Uani d 1 . .
O O2A 0.62705(12) 0.44438(7) 0.89518(10) 0.0335(3) Uani d 1 . .
N N6 0.33551(13) 0.24406(7) 0.69459(9) 0.0191(3) Uani d 1 . .
H H6 0.354143 0.239758 0.636228 0.023 Uiso calc 1 . .
N N1 -0.23209(14) 0.05301(8) 0.80254(10) 0.0251(3) Uani d 1 . .
C C16 0.42076(15) 0.23136(8) 0.76711(11) 0.0186(3) Uani d 1 . .
N N3 -0.11680(16) -0.02456(9) 0.73972(12) 0.0359(4) Uani d 1 . .
N N4 -0.13834(16) -0.04558(8) 0.82944(12) 0.0342(4) Uani d 1 . .
C C12 0.07940(15) 0.15755(9) 0.91489(11) 0.0211(3) Uani d 1 . .
H H12 0.161867 0.146955 0.891957 0.025 Uiso calc 1 . .
C C8 -0.12309(15) 0.11947(9) 0.98507(11) 0.0216(3) Uani d 1 . .
C C9 -0.16549(15) 0.18836(9) 0.98551(11) 0.0218(3) Uani d 1 . .
H H9 -0.247110 0.199215 1.009735 0.026 Uiso calc 1 . .
C C11 0.03662(15) 0.22613(8) 0.91531(11) 0.0192(3) Uani d 1 . .
C C14 0.11802(15) 0.28640(8) 0.88065(11) 0.0199(3) Uani d 1 . .
H H14A 0.062339 0.317851 0.845571 0.024 Uiso calc 1 . .
H H14B 0.151731 0.311735 0.934208 0.024 Uiso calc 1 . .
C C15 0.35415(15) 0.24491(8) 0.84856(11) 0.0186(3) Uani d 1 . .
C C7 -0.21000(16) 0.00399(9) 0.86755(13) 0.0253(4) Uani d 1 . .
C C18 0.39868(15) 0.24218(8) 0.94884(11) 0.0200(3) Uani d 1 . .
C C19 0.56205(16) 0.21100(9) 0.74868(11) 0.0214(3) Uani d 1 . .
C C13 -0.00007(16) 0.10471(9) 0.94846(12) 0.0227(3) Uani d 1 . .
H H13 0.029025 0.058888 0.946525 0.027 Uiso calc 1 . .
C C1 -0.25209(16) 0.00817(9) 0.96594(13) 0.0251(4) Uani d 1 . .
C C22 0.10109(16) 0.27517(9) 0.66954(12) 0.0230(3) Uani d 1 . .
H H22A 0.126438 0.283006 0.605041 0.028 Uiso calc 1 . .
H H22B 0.055863 0.316407 0.691387 0.028 Uiso calc 1 . .
C C6 -0.20895(16) 0.06329(9) 1.02246(12) 0.0237(4) Uani d 1 . .
N N2 -0.17305(15) 0.03465(8) 0.72262(11) 0.0310(3) Uani d 1 . .
C C17 0.22014(15) 0.26394(8) 0.72761(11) 0.0192(3) Uani d 1 . .
C C10 -0.08703(15) 0.24087(9) 0.95014(11) 0.0213(3) Uani d 1 . .
H H10 -0.117361 0.286486 0.949680 0.026 Uiso calc 1 . .
C C5 -0.24548(18) 0.06413(10) 1.11649(13) 0.0303(4) Uani d 1 . .
H H5 -0.216470 0.099949 1.155039 0.036 Uiso calc 1 . .
C C23 0.00836(16) 0.21235(10) 0.67430(12) 0.0271(4) Uani d 1 . .
H H23A -0.024035 0.207835 0.737729 0.033 Uiso calc 1 . .
H H23B -0.065835 0.220904 0.633655 0.033 Uiso calc 1 . .
C C21 0.57619(19) 0.17429(11) 0.65491(12) 0.0336(4) Uani d 1 . .
H H21A 0.663929 0.157583 0.648264 0.050 Uiso calc 1 . .
H H21B 0.556868 0.206356 0.605258 0.050 Uiso calc 1 . .
H H21C 0.516702 0.135761 0.652031 0.050 Uiso calc 1 . .
O O1A 0.89444(15) 0.41222(8) 0.85200(13) 0.0499(4) Uani d 1 . .
H H1AA 0.960512 0.428626 0.828472 0.075 Uiso calc 1 . .
C C3 -0.36862(18) -0.04103(10) 1.09647(16) 0.0366(5) Uani d 1 . .
H H3 -0.423043 -0.075185 1.120912 0.044 Uiso calc 1 . .
C C2 -0.33204(17) -0.04371(10) 1.00334(15) 0.0313(4) Uani d 1 . .
H H2 -0.360718 -0.080078 0.965602 0.038 Uiso calc 1 . .
C C24 0.0726(2) 0.14451(10) 0.64571(14) 0.0358(4) Uani d 1 . .
H H24A 0.111434 0.149803 0.585070 0.054 Uiso calc 1 . .
H H24B 0.008172 0.108277 0.643446 0.054 Uiso calc 1 . .
H H24C 0.138761 0.132507 0.690518 0.054 Uiso calc 1 . .
C C2A 0.50476(19) 0.41650(10) 0.92256(16) 0.0368(5) Uani d 1 . .
H H2AA 0.473893 0.439842 0.978474 0.044 Uiso calc 1 . .
H H2AB 0.513445 0.367262 0.936189 0.044 Uiso calc 1 . .
C C3A 0.72463(19) 0.43084(11) 0.96284(15) 0.0363(4) Uani d 1 . .
H H3AA 0.728613 0.381305 0.975644 0.044 Uiso calc 1 . .
H H3AB 0.703844 0.454756 1.020686 0.044 Uiso calc 1 . .
C C4 -0.32437(19) 0.01235(11) 1.15325(14) 0.0358(4) Uani d 1 . .
H H4 -0.347552 0.013490 1.216114 0.043 Uiso calc 1 . .
C C20 0.64705(18) 0.27610(10) 0.75316(17) 0.0373(5) Uani d 1 . .
H H20A 0.638831 0.297239 0.813732 0.056 Uiso calc 1 . .
H H20B 0.619332 0.308456 0.705942 0.056 Uiso calc 1 . .
H H20C 0.736456 0.263573 0.742626 0.056 Uiso calc 1 . .
C C1A 0.4105(2) 0.42707(12) 0.8444(2) 0.0514(6) Uani d 1 . .
H H1AB 0.440365 0.402519 0.789953 0.077 Uiso calc 1 . .
H H1AC 0.404061 0.475824 0.830403 0.077 Uiso calc 1 . .
H H1AD 0.326455 0.409686 0.862305 0.077 Uiso calc 1 . .
C C4A 0.8530(2) 0.45542(12) 0.92695(17) 0.0443(5) Uani d 1 . .
H H4AA 0.845249 0.503110 0.905397 0.053 Uiso calc 1 . .
H H4AB 0.917169 0.454168 0.976914 0.053 Uiso calc 1 . .
H H1A -0.279(2) 0.0909(9) 0.8072(16) 0.038(6) Uiso d 1 . .

loop_
_atom_site_aniso_label
_atom_site_aniso_U_11
_atom_site_aniso_U_22
_atom_site_aniso_U_33
_atom_site_aniso_U_12
_atom_site_aniso_U_13
_atom_site_aniso_U_23
O1 0.0286(6) 0.0293(6) 0.0156(6) 0.0085(5) 0.0003(5) 0.0019(5)
O2 0.0266(6) 0.0408(7) 0.0164(6) 0.0088(5) -0.0041(5) -0.0040(5)
O3 0.0235(6) 0.0424(7) 0.0135(6) 0.0029(5) 0.0007(4) -0.0021(5)
N5 0.0192(6) 0.0202(6) 0.0154(6) 0.0000(5) -0.0002(5) 0.0000(5)
O2A 0.0294(7) 0.0337(7) 0.0372(8) 0.0007(5) 0.0003(5) 0.0076(6)
N6 0.0224(7) 0.0236(7) 0.0114(6) -0.0005(5) 0.0002(5) 0.0011(5)
N1 0.0245(7) 0.0250(7) 0.0257(8) 0.0024(6) 0.0005(6) -0.0031(6)
C16 0.0218(8) 0.0186(7) 0.0153(7) -0.0016(6) -0.0009(6) 0.0005(6)
N3 0.0333(8) 0.0369(9) 0.0376(9) 0.0063(7) 0.0016(7) -0.0101(7)
N4 0.0324(8) 0.0292(8) 0.0411(10) 0.0062(6) 0.0000(7) -0.0057(7)
C12 0.0192(7) 0.0274(8) 0.0167(8) 0.0037(6) 0.0008(6) -0.0002(6)
C8 0.0219(8) 0.0254(8) 0.0174(8) 0.0007(6) -0.0016(6) 0.0005(6)
C9 0.0185(7) 0.0274(8) 0.0196(8) 0.0024(6) 0.0003(6) -0.0035(6)
C11 0.0204(7) 0.0245(8) 0.0126(7) 0.0001(6) -0.0027(6) -0.0010(6)
C14 0.0195(7) 0.0225(8) 0.0176(8) 0.0019(6) 0.0014(6) -0.0022(6)
C15 0.0186(7) 0.0199(7) 0.0172(8) -0.0005(6) -0.0001(6) 0.0001(6)
C7 0.0217(8) 0.0222(8) 0.0320(9) 0.0004(6) -0.0032(7) -0.0011(7)
C18 0.0213(8) 0.0229(8) 0.0159(8) -0.0025(6) -0.0004(6) -0.0005(6)
C19 0.0227(8) 0.0258(8) 0.0158(8) 0.0034(6) 0.0024(6) 0.0037(6)
C13 0.0234(8) 0.0225(8) 0.0222(8) 0.0039(6) -0.0012(6) 0.0015(6)
C1 0.0204(8) 0.0236(8) 0.0314(9) 0.0045(6) -0.0008(7) 0.0042(7)
C22 0.0242(8) 0.0281(8) 0.0167(8) 0.0023(7) -0.0031(6) 0.0016(6)
C6 0.0199(8) 0.0240(8) 0.0273(9) 0.0044(6) 0.0017(6) 0.0038(7)
N2 0.0297(8) 0.0356(8) 0.0276(8) 0.0013(6) 0.0019(6) -0.0075(7)
C17 0.0222(8) 0.0187(7) 0.0166(8) -0.0020(6) 0.0001(6) 0.0019(6)
C10 0.0214(8) 0.0229(8) 0.0195(8) 0.0032(6) -0.0024(6) -0.0022(6)
C5 0.0309(9) 0.0304(9) 0.0298(10) 0.0042(7) 0.0065(7) 0.0025(7)
C23 0.0238(8) 0.0413(10) 0.0162(8) -0.0058(7) -0.0027(6) 0.0025(7)
C21 0.0351(10) 0.0474(11) 0.0182(9) 0.0163(8) 0.0027(7) -0.0002(8)
O1A 0.0364(8) 0.0359(8) 0.0775(12) 0.0009(6) 0.0197(8) 0.0112(8)
C3 0.0276(9) 0.0314(10) 0.0509(13) 0.0024(8) 0.0096(8) 0.0155(9)
C2 0.0247(9) 0.0248(9) 0.0443(11) 0.0013(7) -0.0013(8) 0.0049(8)
C24 0.0465(11) 0.0321(10) 0.0288(10) -0.0121(8) 0.0051(8) -0.0026(8)
C2A 0.0335(10) 0.0282(9) 0.0486(12) 0.0005(8) 0.0074(9) 0.0021(9)
C3A 0.0374(10) 0.0371(10) 0.0342(11) 0.0033(8) -0.0026(8) 0.0035(8)
C4 0.0363(10) 0.0376(10) 0.0334(10) 0.0065(8) 0.0129(8) 0.0100(8)
C20 0.0228(9) 0.0331(10) 0.0560(13) -0.0002(8) 0.0085(8) 0.0054(9)
C1A 0.0350(11) 0.0387(12) 0.0806(18) 0.0005(9) -0.0087(11) 0.0081(12)
C4A 0.0356(11) 0.0404(12) 0.0568(14) -0.0035(9) -0.0070(10) 0.0069(10)

loop_
_atom_type_symbol
_atom_type_description
_atom_type_scat_dispersion_real
_atom_type_scat_dispersion_imag
_atom_type_scat_source
C C 0.0181 0.0091 'International Tables Vol C Tables 4.2.6.8 and 6.1.1.4'
H H 0.0000 0.0000 'International Tables Vol C Tables 4.2.6.8 and 6.1.1.4'
N N 0.0311 0.0180 'International Tables Vol C Tables 4.2.6.8 and 6.1.1.4'
O O 0.0492 0.0322 'International Tables Vol C Tables 4.2.6.8 and 6.1.1.4'

loop_
_geom_angle_atom_site_label_1
_geom_angle_atom_site_label_2
_geom_angle_atom_site_label_3
_geom_angle_site_symmetry_1
_geom_angle_site_symmetry_3
_geom_angle
_geom_angle_publ_flag
C19 O1 H1 . . 109.5 ?
C15 N5 C14 . . 128.24(13) ?
C17 N5 C14 . . 122.58(13) ?
C17 N5 C15 . . 109.18(13) ?
C3A O2A C2A . . 111.48(15) ?
C16 N6 H6 . . 124.8 ?
C17 N6 H6 . . 124.8 ?
C17 N6 C16 . . 110.34(13) ?
C7 N1 H1A . . 128.6(15) ?
N2 N1 C7 . . 109.22(15) ?
N2 N1 H1A . . 122.2(15) ?
N6 C16 C19 . . 121.19(14) ?
C15 C16 N6 . . 106.73(14) ?
C15 C16 C19 . . 131.97(14) ?
N2 N3 N4 . . 111.34(15) ?
C7 N4 N3 . . 105.41(15) ?
C11 C12 H12 . . 119.8 ?
C13 C12 H12 . . 119.8 ?
C13 C12 C11 . . 120.45(15) ?
C9 C8 C13 . . 118.49(15) ?
C9 C8 C6 . . 120.08(14) ?
C13 C8 C6 . . 121.43(15) ?
C8 C9 H9 . . 119.7 ?
C10 C9 C8 . . 120.55(15) ?
C10 C9 H9 . . 119.7 ?
C12 C11 C14 . . 123.43(14) ?
C12 C11 C10 . . 118.85(15) ?
C10 C11 C14 . . 117.72(14) ?
N5 C14 C11 . . 113.92(13) ?
N5 C14 H14A . . 108.8 ?
N5 C14 H14B . . 108.8 ?
C11 C14 H14A . . 108.8 ?
C11 C14 H14B . . 108.8 ?
H14A C14 H14B . . 107.7 ?
N5 C15 C18 . . 123.64(14) ?
C16 C15 N5 . . 105.84(13) ?
C16 C15 C18 . . 130.49(14) ?
N1 C7 C1 . . 124.95(15) ?
N4 C7 N1 . . 108.28(16) ?
N4 C7 C1 . . 126.65(16) ?
O2 C18 C15 . . 117.38(14) ?
O3 C18 O2 . . 125.23(15) ?
O3 C18 C15 . . 117.38(14) ?
O1 C19 C16 . . 109.45(12) ?
O1 C19 C21 . . 105.75(13) ?
O1 C19 C20 . . 110.08(14) ?
C16 C19 C20 . . 108.99(14) ?
C21 C19 C16 . . 111.33(14) ?
C21 C19 C20 . . 111.19(15) ?
C12 C13 C8 . . 120.84(15) ?
C12 C13 H13 . . 119.6 ?
C8 C13 H13 . . 119.6 ?
C6 C1 C7 . . 119.85(15) ?
C2 C1 C7 . . 119.95(16) ?
C2 C1 C6 . . 120.18(17) ?
H22A C22 H22B . . 108.0 ?
C17 C22 H22A . . 109.3 ?
C17 C22 H22B . . 109.3 ?
C17 C22 C23 . . 111.55(14) ?
C23 C22 H22A . . 109.3 ?
C23 C22 H22B . . 109.3 ?
C1 C6 C8 . . 121.69(15) ?
C5 C6 C8 . . 119.73(16) ?
C5 C6 C1 . . 118.56(16) ?
N3 N2 N1 . . 105.75(15) ?
N5 C17 C22 . . 126.95(14) ?
N6 C17 N5 . . 107.90(14) ?
N6 C17 C22 . . 124.88(14) ?
C9 C10 C11 . . 120.79(15) ?
C9 C10 H10 . . 119.6 ?
C11 C10 H10 . . 119.6 ?
C6 C5 H5 . . 119.5 ?
C4 C5 C6 . . 120.97(18) ?
C4 C5 H5 . . 119.5 ?
C22 C23 H23A . . 108.9 ?
C22 C23 H23B . . 108.9 ?
H23A C23 H23B . . 107.8 ?
C24 C23 C22 . . 113.19(14) ?
C24 C23 H23A . . 108.9 ?
C24 C23 H23B . . 108.9 ?
C19 C21 H21A . . 109.5 ?
C19 C21 H21B . . 109.5 ?
C19 C21 H21C . . 109.5 ?
H21A C21 H21B . . 109.5 ?
H21A C21 H21C . . 109.5 ?
H21B C21 H21C . . 109.5 ?
C4A O1A H1AA . . 109.5 ?
C2 C3 H3 . . 119.9 ?
C4 C3 H3 . . 119.9 ?
C4 C3 C2 . . 120.13(18) ?
C1 C2 H2 . . 119.9 ?
C3 C2 C1 . . 120.10(18) ?
C3 C2 H2 . . 119.9 ?
C23 C24 H24A . . 109.5 ?
C23 C24 H24B . . 109.5 ?
C23 C24 H24C . . 109.5 ?
H24A C24 H24B . . 109.5 ?
H24A C24 H24C . . 109.5 ?
H24B C24 H24C . . 109.5 ?
O2A C2A H2AA . . 110.0 ?
O2A C2A H2AB . . 110.0 ?
O2A C2A C1A . . 108.27(18) ?
H2AA C2A H2AB . . 108.4 ?
C1A C2A H2AA . . 110.0 ?
C1A C2A H2AB . . 110.0 ?
O2A C3A H3AA . . 109.8 ?
O2A C3A H3AB . . 109.8 ?
O2A C3A C4A . . 109.30(17) ?
H3AA C3A H3AB . . 108.3 ?
C4A C3A H3AA . . 109.8 ?
C4A C3A H3AB . . 109.8 ?
C5 C4 H4 . . 120.0 ?
C3 C4 C5 . . 120.03(18) ?
C3 C4 H4 . . 120.0 ?
C19 C20 H20A . . 109.5 ?
C19 C20 H20B . . 109.5 ?
C19 C20 H20C . . 109.5 ?
H20A C20 H20B . . 109.5 ?
H20A C20 H20C . . 109.5 ?
H20B C20 H20C . . 109.5 ?
C2A C1A H1AB . . 109.5 ?
C2A C1A H1AC . . 109.5 ?
C2A C1A H1AD . . 109.5 ?
H1AB C1A H1AC . . 109.5 ?
H1AB C1A H1AD . . 109.5 ?
H1AC C1A H1AD . . 109.5 ?
O1A C4A C3A . . 109.88(18) ?
O1A C4A H4AA . . 109.7 ?
O1A C4A H4AB . . 109.7 ?
C3A C4A H4AA . . 109.7 ?
C3A C4A H4AB . . 109.7 ?
H4AA C4A H4AB . . 108.2 ?

loop_
_geom_bond_atom_site_label_1
_geom_bond_atom_site_label_2
_geom_bond_site_symmetry_2
_geom_bond_distance
_geom_bond_publ_flag
O1 H1 . 0.8200 ?
O1 C19 . 1.4271(19) ?
O2 C18 . 1.252(2) ?
O3 C18 . 1.250(2) ?
N5 C14 . 1.4731(19) ?
N5 C15 . 1.406(2) ?
N5 C17 . 1.336(2) ?
O2A C2A . 1.419(2) ?
O2A C3A . 1.414(2) ?
N6 H6 . 0.8600 ?
N6 C16 . 1.376(2) ?
N6 C17 . 1.331(2) ?
N1 C7 . 1.342(2) ?
N1 N2 . 1.341(2) ?
N1 H1A . 0.874(16) ?
C16 C15 . 1.376(2) ?
C16 C19 . 1.524(2) ?
N3 N4 . 1.363(2) ?
N3 N2 . 1.299(2) ?
N4 C7 . 1.321(2) ?
C12 H12 . 0.9300 ?
C12 C11 . 1.389(2) ?
C12 C13 . 1.388(2) ?
C8 C9 . 1.393(2) ?
C8 C13 . 1.396(2) ?
C8 C6 . 1.493(2) ?
C9 H9 . 0.9300 ?
C9 C10 . 1.387(2) ?
C11 C14 . 1.512(2) ?
C11 C10 . 1.392(2) ?
C14 H14A . 0.9700 ?
C14 H14B . 0.9700 ?
C15 C18 . 1.504(2) ?
C7 C1 . 1.474(3) ?
C19 C21 . 1.522(2) ?
C19 C20 . 1.526(2) ?
C13 H13 . 0.9300 ?
C1 C6 . 1.403(3) ?
C1 C2 . 1.398(2) ?
C22 H22A . 0.9700 ?
C22 H22B . 0.9700 ?
C22 C17 . 1.490(2) ?
C22 C23 . 1.538(2) ?
C6 C5 . 1.396(3) ?
C10 H10 . 0.9300 ?
C5 H5 . 0.9300 ?
C5 C4 . 1.386(3) ?
C23 H23A . 0.9700 ?
C23 H23B . 0.9700 ?
C23 C24 . 1.517(3) ?
C21 H21A . 0.9600 ?
C21 H21B . 0.9600 ?
C21 H21C . 0.9600 ?
O1A H1AA . 0.8200 ?
O1A C4A . 1.421(3) ?
C3 H3 . 0.9300 ?
C3 C2 . 1.385(3) ?
C3 C4 . 1.384(3) ?
C2 H2 . 0.9300 ?
C24 H24A . 0.9600 ?
C24 H24B . 0.9600 ?
C24 H24C . 0.9600 ?
C2A H2AA . 0.9700 ?
C2A H2AB . 0.9700 ?
C2A C1A . 1.489(3) ?
C3A H3AA . 0.9700 ?
C3A H3AB . 0.9700 ?
C3A C4A . 1.490(3) ?
C4 H4 . 0.9300 ?
C20 H20A . 0.9600 ?
C20 H20B . 0.9600 ?
C20 H20C . 0.9600 ?
C1A H1AB . 0.9600 ?
C1A H1AC . 0.9600 ?
C1A H1AD . 0.9600 ?
C4A H4AA . 0.9700 ?
C4A H4AB . 0.9700 ?

_cod_database_fobs_code 2022586
